data_2202832
loop_
_publ_author_name
'Packianathan Thomas Muthiah'
'Madhukar Hemamalini'
'Gabriele Bocelli'
'Andrea Cantoni'

_publ_section_title
;
 Hydrogen-bonding patterns in 4,4'-bipyridinium
 bis(3-carboxy-4-hydroxybenzenesulfonate) dihydrate
;
_journal_issue 12
_journal_name_full 'Acta Crystallographica Section E'
_journal_page_first o2015
_journal_page_last o2017
_journal_paper_doi 10.1107/S1600536803026813
_journal_volume 59
_journal_year 2003
_chemical_formula_iupac 'C10 H10 N2 2+, 2C7 H5 O6 S 1-, 2H2 O'
_chemical_formula_moiety 'C10 H10 N2 2+, 2C7 H5 O6 S 1-, 2H2 O'
_chemical_formula_sum 'C24 H24 N2 O14 S2'
_chemical_formula_weight 628.59
_chemical_name_common '4,4'-bipyridinium sulfosalicyclate monohydrate'
_chemical_name_systematic
;
4,4'-bipyridinium bis(3-carboxy-4-hydroxy-benzenesulfonate) dihydrate
;
_space_group_IT_number 14
_symmetry_cell_setting monoclinic
_symmetry_space_group_name_Hall '-P 2ybc'
_symmetry_space_group_name_H-M 'P 1 21/c 1'
_atom_sites_solution_hydrogens geom
_atom_sites_solution_primary direct
_atom_sites_solution_secondary difmap
_cell_angle_alpha 90
_cell_angle_beta 98.13(3)
_cell_angle_gamma 90
_cell_formula_units_Z 2
_cell_length_a 7.086(2)
_cell_length_b 16.669(3)
_cell_length_c 10.915(3)
_cell_measurement_reflns_used 50
_cell_measurement_temperature 293(2)
_cell_measurement_theta_max 69.9
_cell_measurement_theta_min 4.9
_cell_volume 1276.3(6)
_computing_cell_refinement 'CAD-4 Software'
_computing_data_collection 'CAD-4 Software (Enraf-Nonius, 1989)'
_computing_data_reduction 'CAD-4 Software'
_computing_molecular_graphics 'PLATON (Spek, 1990)'
_computing_publication_material PLATON
_computing_structure_refinement 'SHELXL97 (Sheldrick, 1997)'
_computing_structure_solution 'SHELXS97 (Sheldrick, 1997)'
_diffrn_ambient_temperature 293(2)
_diffrn_measured_fraction_theta_full 1.00
_diffrn_measured_fraction_theta_max 1.00
_diffrn_measurement_device_type 'Enraf--Nonius CAD-4'
_diffrn_measurement_method \w-2\q
_diffrn_radiation_monochromator graphite
_diffrn_radiation_source 'fine-focus sealed tube'
_diffrn_radiation_type 'Cu K\a'
_diffrn_radiation_wavelength 1.54178
_diffrn_reflns_av_R_equivalents 0.0430
_diffrn_reflns_av_sigmaI/netI 0.0243
_diffrn_reflns_limit_h_max 8
_diffrn_reflns_limit_h_min -8
_diffrn_reflns_limit_k_max 20
_diffrn_reflns_limit_k_min -4
_diffrn_reflns_limit_l_max 13
_diffrn_reflns_limit_l_min 0
_diffrn_reflns_number 2541
_diffrn_reflns_reduction_process
;
 ?
;
_diffrn_reflns_theta_full 69.9
_diffrn_reflns_theta_max 69.93
_diffrn_reflns_theta_min 4.88
_diffrn_standards_decay_% 0
_diffrn_standards_interval_count 100
_diffrn_standards_interval_time 60
_diffrn_standards_number 1
_exptl_absorpt_coefficient_mu 2.619
_exptl_absorpt_correction_T_max 0.638
_exptl_absorpt_correction_T_min 0.477
_exptl_absorpt_correction_type psi-scan
_exptl_absorpt_process_details '(North et al., 1968)'
_exptl_crystal_colour colourless
_exptl_crystal_density_diffrn 1.636
_exptl_crystal_density_method 'Not Measured'
_exptl_crystal_description 'plate-like crystal'
_exptl_crystal_F_000 652
_exptl_crystal_size_max 0.31
_exptl_crystal_size_mid 0.23
_exptl_crystal_size_min 0.17
_refine_diff_density_max 0.589
_refine_diff_density_min -0.971
_refine_ls_extinction_method none
_refine_ls_goodness_of_fit_ref 1.090
_refine_ls_hydrogen_treatment constr
_refine_ls_matrix_type full
_refine_ls_number_parameters 200
_refine_ls_number_reflns 2418
_refine_ls_number_restraints 0
_refine_ls_restrained_S_all 1.090
_refine_ls_R_factor_all 0.0515
_refine_ls_R_factor_gt 0.0474
_refine_ls_shift/su_max 0.001
_refine_ls_shift/su_mean 0.000
_refine_ls_structure_factor_coef Fsqd
_refine_ls_weighting_details 'calc w=1/[\s^2^(Fo^2^)+(0.1P)^2^] where P=(Fo^2^+2Fc^2^)/3'
_refine_ls_weighting_scheme calc
_refine_ls_wR_factor_gt 0.1274
_refine_ls_wR_factor_ref 0.1314
_reflns_number_gt 2126
_reflns_number_total 2404
_reflns_threshold_expression I>2\s(I)
_cod_data_source_file ob6319.cif
_cod_data_source_block I
_cod_depositor_comments
;
The following automatic conversions were performed:
'_symmetry_cell_setting' value 'Monoclinic' changed to 'monoclinic'
according to '/home/saulius/struct/CIF-dictionaries/cif_core.dic'
dictionary named 'cif_core.dic' version 2.4.1 from 2010-06-29.

Automatic conversion script
Id: cif_fix_enum 1527 2010-12-29 10:47:43Z saulius 

The following automatic conversions were performed:

'_symmetry_cell_setting' value 'Monoclinic' changed to 'monoclinic'
according to /home/saulius/struct/CIF-dictionaries/cif_core.dic
dictionary named 'cif_core.dic' version 2.4.1 from
2010-06-29.

'_exptl_absorpt_correction_type' value 'psi scan'
changed to 'psi-scan' according to
/home/saulius/struct/CIF-dictionaries/cif_core.dic dictionary named
'cif_core.dic' version 2.4.1 from 2010-06-29.

Automatic conversion script
Id: cif_fix_values 1715 2011-07-08 13:25:40Z adriana 
;
_cod_original_sg_symbol_Hall '-P 2 y b c'
_cod_original_sg_symbol_H-M 'P 21/c'
_cod_database_code 2202832

loop_
_symmetry_equiv_pos_as_xyz
x,y,z
-x,1/2+y,1/2-z
-x,-y,-z
x,1/2-y,1/2+z

loop_
_atom_site_aniso_label
_atom_site_aniso_U_11
_atom_site_aniso_U_22
_atom_site_aniso_U_33
_atom_site_aniso_U_12
_atom_site_aniso_U_13
_atom_site_aniso_U_23
N1 0.0459(11) 0.0431(11) 0.0377(10) -0.0251(8) 0.0095(8) -0.0096(8)
C8 0.0383(11) 0.0516(14) 0.0421(13) -0.0129(10) -0.0074(9) -0.0032(10)
C9 0.0391(11) 0.0316(10) 0.0418(12) -0.0065(9) -0.0068(9) 0.0032(9)
C10 0.0324(10) 0.0237(9) 0.0242(9) -0.0054(8) 0.0033(7) -0.0010(7)
C11 0.0387(11) 0.0259(10) 0.0561(14) -0.0032(8) 0.0037(10) 0.0010(9)
C12 0.0541(14) 0.0264(11) 0.0558(14) -0.0119(9) 0.0139(11) -0.0038(10)
S1 0.0235(3) 0.0214(3) 0.0302(3) 0.0037(2) -0.0002(2) -0.0058(2)
O1 0.0272(8) 0.0532(9) 0.0544(10) 0.0006(7) -0.0034(7) -0.0235(8)
O2 0.0432(8) 0.0327(8) 0.0325(8) 0.0063(6) 0.0104(6) -0.0029(6)
O3 0.0416(8) 0.0216(7) 0.0477(9) 0.0087(6) 0.0052(7) -0.0012(6)
O4 0.0512(9) 0.0224(7) 0.0373(8) -0.0025(6) 0.0128(6) 0.0039(6)
O5 0.0455(8) 0.0220(7) 0.0398(8) 0.0023(6) 0.0062(6) -0.0052(6)
O6 0.0734(11) 0.0305(8) 0.0275(7) 0.0016(7) 0.0092(7) -0.0072(6)
C1 0.0237(8) 0.0193(8) 0.0258(9) 0.0034(6) 0.0004(7) -0.0019(7)
C2 0.0248(8) 0.0224(9) 0.0258(9) 0.0024(7) 0.0030(7) 0.0004(7)
C3 0.0235(8) 0.0208(9) 0.0264(9) 0.0017(6) 0.0026(7) -0.0002(7)
C4 0.0312(9) 0.0255(9) 0.0235(9) 0.0033(7) 0.0008(7) -0.0017(7)
C5 0.0375(10) 0.0299(10) 0.0230(9) -0.0002(8) 0.0042(8) 0.0034(7)
C6 0.0333(10) 0.0209(9) 0.0295(9) -0.0011(7) -0.0004(7) 0.0029(7)
C7 0.0239(8) 0.0208(8) 0.0319(9) 0.0023(6) 0.0018(7) 0.0001(7)
O1W 0.0326(7) 0.0338(8) 0.0505(9) -0.0011(6) 0.0031(6) 0.0150(7)

loop_
_atom_site_label
_atom_site_fract_x
_atom_site_fract_y
_atom_site_fract_z
_atom_site_U_iso_or_equiv
_atom_site_thermal_displace_type
_atom_site_calc_flag
_atom_site_refinement_flags
_atom_site_occupancy
_atom_site_type_symbol
N1 0.8536(3) 0.14294(12) 0.08234(17) 0.0419(6) Uani . . 1.000 N
C8 0.8943(3) 0.06615(16) 0.1039(2) 0.0453(7) Uani . . 1.000 C
C9 0.7563(3) 0.00847(13) 0.0745(2) 0.0387(6) Uani . . 1.000 C
C10 0.5744(3) 0.03067(11) 0.01895(16) 0.0268(5) Uani . . 1.000 C
C11 0.5379(3) 0.11196(13) 0.0006(2) 0.0405(7) Uani . . 1.000 C
C12 0.6796(4) 0.16718(13) 0.0337(2) 0.0448(8) Uani . . 1.000 C
S1 0.27780(6) 0.20168(3) 0.67410(4) 0.0254(2) Uani . . 1.000 S
O1 0.4764(2) 0.21818(10) 0.72011(16) 0.0458(5) Uani . . 1.000 O
O2 0.1765(2) 0.16621(9) 0.76824(13) 0.0356(5) Uani . . 1.000 O
O3 0.1808(2) 0.27201(8) 0.61562(15) 0.0371(5) Uani . . 1.000 O
O4 0.1772(2) -0.10899(8) 0.62249(14) 0.0363(5) Uani . . 1.000 O
O5 0.2159(2) -0.14566(8) 0.43054(14) 0.0358(4) Uani . . 1.000 O
O6 0.2868(3) -0.03506(10) 0.27263(13) 0.0436(5) Uani . . 1.000 O
C1 0.2768(2) 0.12942(11) 0.55549(16) 0.0232(5) Uani . . 1.000 C
C2 0.2445(2) 0.04944(11) 0.57844(17) 0.0244(5) Uani . . 1.000 C
C3 0.2468(2) -0.00802(11) 0.48568(17) 0.0237(5) Uani . . 1.000 C
C4 0.2838(3) 0.01651(11) 0.36836(17) 0.0270(5) Uani . . 1.000 C
C5 0.3180(3) 0.09722(12) 0.34573(18) 0.0301(6) Uani . . 1.000 C
C6 0.3135(3) 0.15301(11) 0.43828(18) 0.0284(5) Uani . . 1.000 C
C7 0.2114(3) -0.09337(11) 0.50955(18) 0.0257(5) Uani . . 1.000 C
O1W 0.8513(2) 0.25846(9) 0.32300(15) 0.0392(5) Uani . . 1.000 O
H1 0.94820 0.17710 0.09800 0.0500 Uiso . R 1.000 H
H8 1.01650 0.05120 0.13910 0.0540 Uiso . R 1.000 H
H9 0.78440 -0.04530 0.09150 0.0460 Uiso . R 1.000 H
H11 0.41710 0.12900 -0.03420 0.0490 Uiso . R 1.000 H
H12 0.65430 0.22170 0.02220 0.0540 Uiso . R 1.000 H
H2 0.22100 0.03370 0.65660 0.0290 Uiso . R 1.000 H
H4 0.15700 -0.16400 0.63100 0.0440 Uiso . R 1.000 H
H5 0.34370 0.11330 0.26820 0.0360 Uiso . R 1.000 H
H6 0.33500 0.20680 0.42270 0.0340 Uiso . R 1.000 H
H6A 0.26310 -0.07800 0.29990 0.079(12) Uiso . R 1.000 H
H1W 0.95590 0.28300 0.29800 0.0470 Uiso . R 1.000 H
H2W 0.75190 0.27060 0.26300 0.0470 Uiso . R 1.000 H

loop_
_atom_type_symbol
_atom_type_description
_atom_type_scat_dispersion_real
_atom_type_scat_dispersion_imag
_atom_type_scat_source
S S 0.3331 0.5567 'International Tables Vol C Tables 4.2.6.8 and 6.1.1.4'
O O 0.0492 0.0322 'International Tables Vol C Tables 4.2.6.8 and 6.1.1.4'
N N 0.0311 0.0180 'International Tables Vol C Tables 4.2.6.8 and 6.1.1.4'
H H 0.0000 0.0000 'International Tables Vol C Tables 4.2.6.8 and 6.1.1.4'
C C 0.0181 0.0091 'International Tables Vol C Tables 4.2.6.8 and 6.1.1.4'

loop_
_geom_angle_atom_site_label_1
_geom_angle_atom_site_label_2
_geom_angle_atom_site_label_3
_geom_angle_site_symmetry_1
_geom_angle_site_symmetry_3
_geom_angle
_geom_angle_publ_flag
O2 S1 C1 . . 106.75(9) yes
O3 S1 C1 . . 105.91(9) yes
O1 S1 C1 . . 106.60(9) yes
O1 S1 O2 . . 112.48(10) yes
O1 S1 O3 . . 111.87(10) yes
O2 S1 O3 . . 112.66(9) yes
C7 O4 H4 . . 109.78 no
C4 O6 H6A . . 104.65 no
H1W O1W H2W . . 105.09 no
C8 N1 C12 . . 121.9(2) yes
C12 N1 H1 . . 121.22 no
C8 N1 H1 . . 116.79 no
N1 C8 C9 . . 120.2(2) yes
C8 C9 C10 . . 119.9(2) no
C9 C10 C10 . 3_655 120.97(18) no
C10 C10 C11 3_655 . 121.42(19) no
C9 C10 C11 . . 117.61(19) no
C10 C11 C12 . . 120.1(2) no
N1 C12 C11 . . 120.1(2) yes
C9 C8 H8 . . 119.88 no
N1 C8 H8 . . 119.89 no
C8 C9 H9 . . 120.07 no
C10 C9 H9 . . 120.03 no
C10 C11 H11 . . 119.91 no
C12 C11 H11 . . 119.96 no
C11 C12 H12 . . 119.95 no
N1 C12 H12 . . 119.90 no
S1 C1 C6 . . 119.79(14) yes
C2 C1 C6 . . 119.64(17) no
S1 C1 C2 . . 120.56(14) yes
C1 C2 C3 . . 120.77(17) no
C2 C3 C4 . . 119.00(17) no
C2 C3 C7 . . 120.96(17) no
C4 C3 C7 . . 120.05(17) no
O6 C4 C3 . . 122.94(17) yes
C3 C4 C5 . . 120.12(17) no
O6 C4 C5 . . 116.93(17) yes
C4 C5 C6 . . 119.92(18) no
C1 C6 C5 . . 120.55(18) no
O4 C7 O5 . . 122.91(17) yes
O4 C7 C3 . . 114.53(16) yes
O5 C7 C3 . . 122.56(18) yes
C3 C2 H2 . . 119.60 no
C1 C2 H2 . . 119.63 no
C4 C5 H5 . . 120.02 no
C6 C5 H5 . . 120.06 no
C1 C6 H6 . . 119.71 no
C5 C6 H6 . . 119.74 no

loop_
_geom_bond_atom_site_label_1
_geom_bond_atom_site_label_2
_geom_bond_site_symmetry_1
_geom_bond_site_symmetry_2
_geom_bond_distance
_geom_bond_publ_flag
S1 C1 . . 1.7676(19) yes
S1 O3 . . 1.4595(15) yes
S1 O1 . . 1.4520(16) yes
S1 O2 . . 1.4592(16) yes
O4 C7 . . 1.316(2) yes
O5 C7 . . 1.230(2) yes
O6 C4 . . 1.356(2) yes
O4 H4 . . 0.9347 no
O6 H6A . . 0.8020 no
O1W H1W . . 0.9211 no
O1W H2W . . 0.9140 no
N1 C8 . . 1.326(3) yes
N1 C12 . . 1.334(3) yes
N1 H1 . . 0.8777 no
C8 C9 . . 1.377(3) no
C9 C10 . . 1.395(3) no
C10 C10 . 3_655 1.485(3) no
C10 C11 . . 1.389(3) no
C11 C12 . . 1.372(3) no
C8 H8 . . 0.9303 no
C9 H9 . . 0.9311 no
C11 H11 . . 0.9304 no
C12 H12 . . 0.9314 no
C1 C2 . . 1.382(3) no
C1 C6 . . 1.398(3) no
C2 C3 . . 1.396(3) no
C3 C4 . . 1.404(3) no
C3 C7 . . 1.474(3) no
C4 C5 . . 1.395(3) no
C5 C6 . . 1.377(3) no
C2 H2 . . 0.9298 no
C5 H5 . . 0.9299 no
C6 H6 . . 0.9292 no

loop_
_geom_contact_atom_site_label_1
_geom_contact_atom_site_label_2
_geom_contact_distance
_geom_contact_site_symmetry_2
_geom_contact_publ_flag
S1 H6 3.0892 4_555 no
S1 H1W 2.8230 4_455 no
S1 H1 3.1111 4_455 no
O1 C12 3.270(3) 4_555 no
O1 O1W 2.762(2) 4_555 no
O1 O5 3.152(2) 3_656 no
O1W O2 2.763(2) 4_654 no
O1W N1 3.259(3) . no
O1W O5 3.173(2) 2_655 no
O1W O1 2.762(2) 4_554 no
O1W O4 2.576(2) 3_656 no
O1W C12 3.016(3) 4_555 no
O1W C7 3.368(3) 3_656 no
O2 O1W 2.763(2) 4_455 no
O2 C9 3.379(3) 3_656 no
O3 C8 3.368(3) 4_455 no
O3 N1 2.698(3) 4_455 no
O3 C5 3.364(3) 4_555 no
O4 O1W 2.576(2) 3_656 no
O4 C8 3.180(3) 3_656 no
O5 O1 3.152(2) 3_656 no
O5 O1W 3.173(2) 2_645 no
O5 C12 3.217(3) 2_645 no
O5 O6 2.620(2) . no
O6 O5 2.620(2) . no
O1 H2W 1.9511 4_555 no
O1 H6 2.8432 4_555 no
O1 H12 2.8337 4_555 no
O1W H12 2.7648 4_555 no
O1W H4 1.6562 3_656 no
O2 H11 2.6271 1_556 no
O2 H6 2.8371 4_555 no
O2 H9 2.5224 3_656 no
O2 H2 2.5636 . no
O2 H1W 1.8465 4_455 no
O3 H1W 2.8706 4_455 no
O3 H1 1.8394 4_455 no
O3 H5 2.6865 4_555 no
O3 H6 2.7314 . no
O4 H2 2.4206 . no
O5 H6A 1.8847 . no
O5 H1W 2.8740 2_645 no
O5 H12 2.4220 2_645 no
O5 H2W 2.5689 2_645 no
O6 H8 2.6591 1_455 no
N1 O3 2.698(3) 4_654 no
N1 O1W 3.259(3) . no
C1 C7 3.484(3) 3_556 no
C2 C7 3.319(3) 3_556 no
C2 C4 3.488(3) 3_656 no
C2 C3 3.521(2) 3_556 no
C3 C3 3.565(2) 3_556 no
C3 C3 3.568(2) 3_656 no
C3 C2 3.521(2) 3_556 no
C3 C4 3.482(3) 3_656 no
C4 C3 3.482(3) 3_656 no
C4 C2 3.488(3) 3_656 no
C5 O3 3.364(3) 4_554 no
C5 C7 3.483(3) 3_656 no
C6 C7 3.479(3) 3_656 no
C7 C2 3.319(3) 3_556 no
C7 C5 3.483(3) 3_656 no
C7 O1W 3.368(3) 3_656 no
C7 C1 3.484(3) 3_556 no
C7 C6 3.479(3) 3_656 no
C8 C9 3.582(3) 3_755 no
C8 O4 3.180(3) 3_656 no
C8 O3 3.368(3) 4_654 no
C9 O2 3.379(3) 3_656 no
C9 C8 3.582(3) 3_755 no
C12 O5 3.217(3) 2_655 no
C12 O1 3.270(3) 4_554 no
C12 O1W 3.016(3) 4_554 no
C4 H8 2.9738 1_455 no
C5 H8 2.9794 1_455 no
C7 H6A 2.3819 . no
C9 H11 2.6079 3_655 no
C9 H2 3.0002 3_656 no
C11 H9 2.6099 3_655 no
C12 H2W 3.0225 . no
H1 O3 1.8394 4_654 no
H1 S1 3.1111 4_654 no
H1W O2 1.8465 4_654 no
H1W O3 2.8706 4_654 no
H1W S1 2.8230 4_654 no
H1W O5 2.8740 2_655 no
H1W H4 2.3131 3_656 no
H2 O2 2.5636 . no
H2 O4 2.4206 . no
H2 C9 3.0002 3_656 no
H2W C12 3.0225 . no
H2W O5 2.5689 2_655 no
H2W O1 1.9511 4_554 no
H2W H4 2.1683 3_656 no
H4 H2W 2.1683 3_656 no
H4 H1W 2.3131 3_656 no
H4 O1W 1.6562 3_656 no
H5 O3 2.6865 4_554 no
H6 O2 2.8371 4_554 no
H6 O1 2.8433 4_554 no
H6 O3 2.7314 . no
H6 S1 3.0892 4_554 no
H6A O5 1.8847 . no
H6A C7 2.3819 . no
H8 C4 2.9738 1_655 no
H8 C5 2.9794 1_655 no
H8 O6 2.6591 1_655 no
H9 H11 2.0307 3_655 no
H9 C11 2.6099 3_655 no
H9 O2 2.5224 3_656 no
H11 H9 2.0307 3_655 no
H11 C9 2.6079 3_655 no
H11 O2 2.6271 1_554 no
H12 O5 2.4220 2_655 no
H12 O1 2.8337 4_554 no
H12 O1W 2.7648 4_554 no

loop_
_geom_hbond_atom_site_label_D
_geom_hbond_atom_site_label_H
_geom_hbond_atom_site_label_A
_geom_hbond_site_symmetry_A
_geom_hbond_distance_DH
_geom_hbond_distance_HA
_geom_hbond_distance_DA
_geom_hbond_angle_DHA
_geom_hbond_publ_flag
N1 H1 O3 4_654 0.88 1.84 2.698(3) 165 yes
O1W H1W O2 4_654 0.92 1.85 2.763(2) 173 yes
O1W H2W O5 2_655 0.91 2.57 3.173(2) 124 yes
O1W H2W O1 4_554 0.91 1.95 2.762(2) 147 yes
O4 H4 O1W 3_656 0.93 1.66 2.576(2) 167 yes
O6 H6A O5 . 0.80 1.88 2.620(2) 152 yes
C2 H2 O2 . 0.93 2.56 2.932(2) 104 yes
C9 H9 O2 3_656 0.93 2.52 3.379(3) 153 yes
C12 H12 O5 2_655 0.93 2.42 3.217(3) 143 yes

loop_
_geom_torsion_atom_site_label_1
_geom_torsion_atom_site_label_2
_geom_torsion_atom_site_label_3
_geom_torsion_atom_site_label_4
_geom_torsion_site_symmetry_1
_geom_torsion_site_symmetry_3
_geom_torsion_site_symmetry_4
_geom_torsion
_geom_torsion_publ_flag
O1 S1 C1 C6 . . . -77.83(16) no
O2 S1 C1 C6 . . . 161.74(15) no
O3 S1 C1 C6 . . . 41.46(16) no
O1 S1 C1 C2 . . . 100.62(14) no
O2 S1 C1 C2 . . . -19.81(15) no
O3 S1 C1 C2 . . . -140.08(13) no
C12 N1 C8 C9 . . . 0.9(3) no
C8 N1 C12 C11 . . . -2.1(3) no
N1 C8 C9 C10 . . . 1.6(3) no
C8 C9 C10 C10 . . 3_655 177.17(19) no
C8 C9 C10 C11 . . . -2.9(3) no
C9 C10 C10 C9 . 3_655 3_655 180.0(2) no
C9 C10 C11 C12 . . . 1.7(3) no
C11 C10 C10 C9 . 3_655 3_655 0.0(3) no
C11 C10 C10 C11 . 3_655 3_655 -180.0(2) no
C9 C10 C10 C11 . 3_655 3_655 0.0(3) no
C10 C10 C11 C12 3_655 . . -178.35(19) no
C10 C11 C12 N1 . . . 0.8(3) no
C2 C1 C6 C5 . . . -0.1(3) no
S1 C1 C2 C3 . . . -178.90(12) no
S1 C1 C6 C5 . . . 178.36(16) no
C6 C1 C2 C3 . . . -0.4(2) no
C1 C2 C3 C4 . . . 0.4(2) no
C1 C2 C3 C7 . . . -179.67(16) no
C2 C3 C4 C5 . . . 0.1(3) no
C2 C3 C7 O5 . . . -178.62(18) no
C2 C3 C4 O6 . . . -179.29(18) no
C2 C3 C7 O4 . . . 0.5(3) no
C7 C3 C4 C5 . . . -179.77(19) no
C4 C3 C7 O4 . . . -179.56(17) no
C4 C3 C7 O5 . . . 1.3(3) no
C7 C3 C4 O6 . . . 0.8(3) no
C3 C4 C5 C6 . . . -0.7(3) no
O6 C4 C5 C6 . . . 178.8(2) no
C4 C5 C6 C1 . . . 0.7(3) no
